data_2212894
loop_
_publ_author_name
'Ng, Seik Weng'

_publ_section_title
;
 5'-Bromo-2'-hydroxyacetophenone
;
_journal_coeditor_code HB2317
_journal_issue 4
_journal_name_full 'Acta Crystallographica Section E'
_journal_page_first o1805
_journal_page_last o1806
_journal_paper_doi 10.1107/S1600536807011348
_journal_volume 63
_journal_year 2007
_chemical_formula_iupac 'C8 H7 Br O2'
_chemical_formula_moiety 'C8 H7 Br O2'
_chemical_formula_sum 'C8 H7 Br O2'
_chemical_formula_weight 215.05
_chemical_name_systematic
;
5'-Bromo-2'-hydroxyacetophenone
;
_space_group_IT_number 2
_symmetry_cell_setting triclinic
_symmetry_space_group_name_Hall '-P 1'
_symmetry_space_group_name_H-M 'P -1'
_atom_sites_solution_hydrogens geom
_atom_sites_solution_primary direct
_atom_sites_solution_secondary difmap
_audit_creation_method SHELXL-97
_cell_angle_alpha 90.6550(10)
_cell_angle_beta 106.0380(10)
_cell_angle_gamma 110.6900(10)
_cell_formula_units_Z 2
_cell_length_a 7.10980(10)
_cell_length_b 7.74720(10)
_cell_length_c 7.83450(10)
_cell_measurement_reflns_used 4168
_cell_measurement_temperature 173(2)
_cell_measurement_theta_max 32.9
_cell_measurement_theta_min 2.7
_cell_volume 385.124(10)
_computing_cell_refinement 'SAINT (Bruker, 2004)'
_computing_data_collection 'APEX2 (Bruker, 2004)'
_computing_data_reduction SAINT
_computing_molecular_graphics 'X-SEED (Barbour, 2001)'
_computing_publication_material 'publCIF (Westrip, 2007)'
_computing_structure_refinement 'SHELXL97 (Sheldrick, 1997)'
_computing_structure_solution 'SHELXS97 (Sheldrick, 1997)'
_diffrn_ambient_temperature 173(2)
_diffrn_measured_fraction_theta_full 0.99
_diffrn_measured_fraction_theta_max 0.99
_diffrn_measurement_device_type 'Bruker APEX II CCD'
_diffrn_measurement_method \w
_diffrn_radiation_monochromator graphite
_diffrn_radiation_source 'medium-focus sealed tube'
_diffrn_radiation_type MoK\a
_diffrn_radiation_wavelength 0.71073
_diffrn_reflns_av_R_equivalents 0.055
_diffrn_reflns_av_sigmaI/netI 0.043
_diffrn_reflns_limit_h_max 8
_diffrn_reflns_limit_h_min -8
_diffrn_reflns_limit_k_max 9
_diffrn_reflns_limit_k_min -9
_diffrn_reflns_limit_l_max 9
_diffrn_reflns_limit_l_min -9
_diffrn_reflns_number 4967
_diffrn_reflns_theta_full 25.0
_diffrn_reflns_theta_max 25.0
_diffrn_reflns_theta_min 2.7
_diffrn_standards_decay_% 0
_diffrn_standards_interval_count 0
_diffrn_standards_interval_time 0
_diffrn_standards_number 0
_exptl_absorpt_coefficient_mu 5.277
_exptl_absorpt_correction_T_max 0.178
_exptl_absorpt_correction_T_min 0.058
_exptl_absorpt_correction_type multi-scan
_exptl_absorpt_process_details '(SADABS; Sheldrick, 1996)'
_exptl_crystal_colour Colorless
_exptl_crystal_density_diffrn 1.854
_exptl_crystal_density_method 'not measured'
_exptl_crystal_description Block
_exptl_crystal_F_000 212
_exptl_crystal_size_max 0.50
_exptl_crystal_size_mid 0.50
_exptl_crystal_size_min 0.50
_refine_diff_density_max 2.27
_refine_diff_density_min -2.25
_refine_ls_extinction_method none
_refine_ls_goodness_of_fit_ref 1.088
_refine_ls_hydrogen_treatment constr
_refine_ls_matrix_type full
_refine_ls_number_parameters 102
_refine_ls_number_reflns 1347
_refine_ls_number_restraints 0
_refine_ls_restrained_S_all 1.088
_refine_ls_R_factor_all 0.0692
_refine_ls_R_factor_gt 0.0641
_refine_ls_shift/su_max 0.001
_refine_ls_shift/su_mean 0.000
_refine_ls_structure_factor_coef Fsqd
_refine_ls_weighting_details 'calc w=1/[\s^2^(Fo^2^)+(0.1417P)^2^+0.6382P] where P=(Fo^2^+2Fc^2^)/3'
_refine_ls_weighting_scheme calc
_refine_ls_wR_factor_gt 0.1688
_refine_ls_wR_factor_ref 0.1797
_reflns_number_gt 1226
_reflns_number_total 1347
_reflns_threshold_expression I>2\s(I)
_cod_data_source_file hb2317.cif
_cod_data_source_block I
_cod_original_cell_volume 385.124(9)
_cod_database_code 2212894
_cod_database_fobs_code 2212894

loop_
_symmetry_equiv_pos_as_xyz
'x, y, z'
'-x, -y, -z'

loop_
_atom_site_type_symbol
_atom_site_label
_atom_site_fract_x
_atom_site_fract_y
_atom_site_fract_z
_atom_site_U_iso_or_equiv
_atom_site_adp_type
_atom_site_calc_flag
_atom_site_refinement_flags
_atom_site_occupancy
Br Br1 0.85713(9) 0.65112(8) 0.88947(7) 0.0247(4) Uani d . 1
O O1 0.3468(7) 0.8763(6) 0.1647(6) 0.0262(11) Uani d . 1
O O2 0.1199(7) 0.7629(6) 0.3733(7) 0.0250(10) Uani d . 1
H H2 0.1432 0.7929 0.2763 0.038 Uiso calc R 1
C C1 0.4769(10) 0.7773(8) 0.4412(8) 0.0192(13) Uani d . 1
C C2 0.2886(9) 0.7349(8) 0.4826(9) 0.0182(13) Uani d . 1
C C3 0.2653(11) 0.6611(9) 0.6419(9) 0.0228(14) Uani d . 1
H H3 0.1346 0.6283 0.6670 0.027 Uiso calc R 1
C C4 0.4354(11) 0.6370(8) 0.7615(9) 0.0218(14) Uani d . 1
H H4 0.4231 0.5891 0.8706 0.026 Uiso calc R 1
C C5 0.6240(9) 0.6832(8) 0.7210(8) 0.0176(13) Uani d . 1
C C6 0.6465(10) 0.7515(8) 0.5647(9) 0.0196(13) Uani d . 1
H H6 0.7771 0.7814 0.5399 0.024 Uiso calc R 1
C C7 0.4971(11) 0.8525(8) 0.2705(8) 0.0209(13) Uani d . 1
C C8 0.7019(11) 0.8985(9) 0.2270(9) 0.0236(14) Uani d . 1
H H8A 0.6888 0.9457 0.1105 0.035 Uiso calc R 1
H H8B 0.7349 0.7862 0.2228 0.035 Uiso calc R 1
H H8C 0.8152 0.9934 0.3194 0.035 Uiso calc R 1

loop_
_atom_site_aniso_label
_atom_site_aniso_U_11
_atom_site_aniso_U_22
_atom_site_aniso_U_33
_atom_site_aniso_U_12
_atom_site_aniso_U_13
_atom_site_aniso_U_23
Br1 0.0187(5) 0.0348(5) 0.0188(5) 0.0132(3) -0.0012(3) 0.0045(3)
O1 0.018(3) 0.030(2) 0.022(2) 0.008(2) -0.004(2) 0.005(2)
O2 0.014(2) 0.029(2) 0.028(3) 0.008(2) 0.001(2) 0.006(2)
C1 0.018(3) 0.017(3) 0.020(3) 0.007(2) 0.000(3) 0.000(2)
C2 0.008(3) 0.017(3) 0.024(3) 0.004(2) -0.003(2) -0.001(2)
C3 0.015(3) 0.024(3) 0.026(4) 0.008(3) 0.002(3) 0.000(3)
C4 0.025(4) 0.017(3) 0.019(3) 0.005(3) 0.003(3) 0.004(2)
C5 0.012(3) 0.018(3) 0.018(3) 0.006(2) -0.003(2) -0.001(2)
C6 0.010(3) 0.022(3) 0.024(3) 0.007(2) -0.001(3) 0.000(2)
C7 0.027(4) 0.016(3) 0.014(3) 0.006(3) 0.001(3) 0.002(2)
C8 0.025(4) 0.026(3) 0.018(3) 0.011(3) 0.003(3) 0.003(3)

loop_
_atom_type_symbol
_atom_type_description
_atom_type_scat_dispersion_real
_atom_type_scat_dispersion_imag
_atom_type_scat_source
C C 0.0033 0.0016 'International Tables Vol C Tables 4.2.6.8 and 6.1.1.4'
H H 0.0000 0.0000 'International Tables Vol C Tables 4.2.6.8 and 6.1.1.4'
O O 0.0106 0.0060 'International Tables Vol C Tables 4.2.6.8 and 6.1.1.4'
Br Br -0.2901 2.4595 'International Tables Vol C Tables 4.2.6.8 and 6.1.1.4'

loop_
_geom_angle_atom_site_label_1
_geom_angle_atom_site_label_2
_geom_angle_atom_site_label_3
_geom_angle
C2 O2 H2 109.5
C2 C1 C6 118.6(6)
C2 C1 C7 120.2(6)
C6 C1 C7 121.2(6)
O2 C2 C1 122.2(6)
O2 C2 C3 116.7(6)
C1 C2 C3 121.1(6)
C4 C3 C2 119.0(6)
C4 C3 H3 120.5
C2 C3 H3 120.5
C3 C4 C5 119.6(6)
C3 C4 H4 120.2
C5 C4 H4 120.2
C6 C5 C4 121.6(6)
C6 C5 Br1 119.6(5)
C4 C5 Br1 118.8(5)
C5 C6 C1 120.0(6)
C5 C6 H6 120.0
C1 C6 H6 120.0
O1 C7 C1 120.1(6)
O1 C7 C8 120.1(6)
C1 C7 C8 119.8(6)
C7 C8 H8A 109.5
C7 C8 H8B 109.5
H8A C8 H8B 109.5
C7 C8 H8C 109.5
H8A C8 H8C 109.5
H8B C8 H8C 109.5

loop_
_geom_bond_atom_site_label_1
_geom_bond_atom_site_label_2
_geom_bond_distance
Br1 C5 1.908(6)
O1 C7 1.232(8)
O2 C2 1.357(8)
O2 H2 0.8400
C1 C2 1.392(9)
C1 C6 1.400(9)
C1 C7 1.487(9)
C2 C3 1.405(9)
C3 C4 1.383(9)
C3 H3 0.9500
C4 C5 1.388(9)
C4 H4 0.9500
C5 C6 1.367(9)
C6 H6 0.9500
C7 C8 1.508(10)
C8 H8A 0.9800
C8 H8B 0.9800
C8 H8C 0.9800

loop_
_geom_hbond_atom_site_label_D
_geom_hbond_atom_site_label_H
_geom_hbond_atom_site_label_A
_geom_hbond_distance_DH
_geom_hbond_distance_HA
_geom_hbond_distance_DA
_geom_hbond_angle_DHA
_geom_hbond_publ_flag
O2 H2 O1 0.84 1.82 2.556(6) 145 yes

loop_
_geom_torsion_atom_site_label_1
_geom_torsion_atom_site_label_2
_geom_torsion_atom_site_label_3
_geom_torsion_atom_site_label_4
_geom_torsion
C6 C1 C2 O2 177.3(5)
C7 C1 C2 O2 -1.3(9)
C6 C1 C2 C3 -2.3(9)
C7 C1 C2 C3 179.0(5)
O2 C2 C3 C4 -177.4(5)
C1 C2 C3 C4 2.3(9)
C2 C3 C4 C5 -1.0(9)
C3 C4 C5 C6 -0.3(9)
C3 C4 C5 Br1 179.3(4)
C4 C5 C6 C1 0.3(9)
Br1 C5 C6 C1 -179.3(4)
C2 C1 C6 C5 1.0(9)
C7 C1 C6 C5 179.6(5)
C2 C1 C7 O1 -0.4(9)
C6 C1 C7 O1 -179.1(5)
C2 C1 C7 C8 179.9(5)
C6 C1 C7 C8 1.2(9)

loop_
_cod_related_entry_id
_cod_related_entry_database
_cod_related_entry_code
1 ChemSpider 86659
